data_2231498
loop_
_publ_author_name
'Shen, Jin-Bei'
'Liu, Jia-Lu'
'Zhao, Guo-Liang'

_publ_section_title
;
 Tetrakis(\m-2-phenoxypropionato)-\k^3^<i>O</i>,<i>O</i>':<i>O</i>';\k^3^<i>O</i>:<i>O</i>,<i>O</i>';\k^4^<i>O</i>:<i>O</i>'-bis[(1,10-phenanthroline-\k^2^<i>N</i>,<i>N</i>')(2-phenoxypropionato-\k^2^<i>O</i>,<i>O</i>')terbium(III)]
;
_journal_coeditor_code HB6349
_journal_issue 9
_journal_name_full 'Acta Crystallographica Section E'
_journal_page_first m1234
_journal_paper_doi 10.1107/S1600536811032041
_journal_volume 67
_journal_year 2011
_chemical_formula_iupac '[Tb2 (C9 H9 O3)6 (C12 H8 N2)2]'
_chemical_formula_moiety 'C78 H70 N4 O18 Tb2'
_chemical_formula_sum 'C78 H70 N4 O18 Tb2'
_chemical_formula_weight 1669.24
_chemical_name_systematic
;
Tetrakis(\m-2-phenoxypropionato)-\k^3^<i>O</i>,<i>O</i>':<i>O</i>';
\k^3^<i>O</i>:<i>O</i>,<i>O</i>';\k^4^<i>O</i>:<i>O</i>'-bis[(1,10-
phenanthroline-\k^2^<i>N</i>,<i>N</i>')(2-phenoxypropionato-
\k^2^<i>O</i>,<i>O</i>')terbium(III)]
;
_space_group_IT_number 14
_symmetry_cell_setting monoclinic
_symmetry_space_group_name_Hall '-P 2ybc'
_symmetry_space_group_name_H-M 'P 1 21/c 1'
_atom_sites_solution_hydrogens geom
_atom_sites_solution_primary direct
_atom_sites_solution_secondary difmap
_audit_creation_method SHELXL-97
_cell_angle_alpha 90.00
_cell_angle_beta 120.585(2)
_cell_angle_gamma 90.00
_cell_formula_units_Z 2
_cell_length_a 11.4747(3)
_cell_length_b 25.8130(8)
_cell_length_c 13.8530(3)
_cell_measurement_reflns_used 4163
_cell_measurement_temperature 296(2)
_cell_measurement_theta_max 25.00
_cell_measurement_theta_min 1.88
_cell_volume 3532.35(18)
_computing_cell_refinement 'SAINT (Bruker, 2006)'
_computing_data_collection 'APEX2 (Bruker, 2006)'
_computing_data_reduction 'SAINT (Bruker, 2006)'
_computing_molecular_graphics 'SHELXTL (Sheldrick, 2008)'
_computing_publication_material 'SHELXL97 (Sheldrick, 2008)'
_computing_structure_refinement 'SHELXL97 (Sheldrick, 2008)'
_computing_structure_solution 'SHELXS97 (Sheldrick, 2008)'
_diffrn_ambient_temperature 296(2)
_diffrn_measured_fraction_theta_full 0.997
_diffrn_measured_fraction_theta_max 0.997
_diffrn_measurement_device_type 'Bruker APEXII CCD'
_diffrn_measurement_method '\f and \w'
_diffrn_radiation_monochromator graphite
_diffrn_radiation_source 'fine-focus sealed tube'
_diffrn_radiation_type MoK\a
_diffrn_radiation_wavelength 0.71073
_diffrn_reflns_av_R_equivalents 0.0510
_diffrn_reflns_av_sigmaI/netI 0.0500
_diffrn_reflns_limit_h_max 12
_diffrn_reflns_limit_h_min -13
_diffrn_reflns_limit_k_max 30
_diffrn_reflns_limit_k_min -24
_diffrn_reflns_limit_l_max 16
_diffrn_reflns_limit_l_min -16
_diffrn_reflns_number 24708
_diffrn_reflns_theta_full 25.00
_diffrn_reflns_theta_max 25.00
_diffrn_reflns_theta_min 1.88
_exptl_absorpt_coefficient_mu 2.061
_exptl_absorpt_correction_T_max 0.834
_exptl_absorpt_correction_T_min 0.685
_exptl_absorpt_correction_type multi-scan
_exptl_absorpt_process_details '(SADABS; Sheldrick, 1996)'
_exptl_crystal_colour colourless
_exptl_crystal_density_diffrn 1.569
_exptl_crystal_density_method 'not measured'
_exptl_crystal_description block
_exptl_crystal_F_000 1680
_exptl_crystal_size_max 0.21
_exptl_crystal_size_mid 0.16
_exptl_crystal_size_min 0.09
_refine_diff_density_max 0.722
_refine_diff_density_min -0.807
_refine_ls_extinction_method none
_refine_ls_goodness_of_fit_ref 1.010
_refine_ls_hydrogen_treatment constr
_refine_ls_matrix_type full
_refine_ls_number_parameters 464
_refine_ls_number_reflns 6213
_refine_ls_number_restraints 0
_refine_ls_restrained_S_all 1.010
_refine_ls_R_factor_all 0.0562
_refine_ls_R_factor_gt 0.0328
_refine_ls_shift/su_max 0.000
_refine_ls_shift/su_mean 0.000
_refine_ls_structure_factor_coef Fsqd
_refine_ls_weighting_details 'calc w=1/[\s^2^(Fo^2^)+(0.0302P)^2^] where P=(Fo^2^+2Fc^2^)/3'
_refine_ls_weighting_scheme calc
_refine_ls_wR_factor_gt 0.0668
_refine_ls_wR_factor_ref 0.0731
_reflns_number_gt 4431
_reflns_number_total 6213
_reflns_threshold_expression I>2\s(I)
_cod_data_source_file hb6349.cif
_cod_data_source_block I
_cod_original_cell_volume 3532.35(16)
_cod_original_sg_symbol_H-M 'P 21/c'
_cod_database_code 2231498
_cod_database_fobs_code 2231498

loop_
_symmetry_equiv_pos_as_xyz
'x, y, z'
'-x, y+1/2, -z+1/2'
'-x, -y, -z'
'x, -y-1/2, z-1/2'

loop_
_atom_site_type_symbol
_atom_site_label
_atom_site_fract_x
_atom_site_fract_y
_atom_site_fract_z
_atom_site_U_iso_or_equiv
_atom_site_adp_type
_atom_site_calc_flag
_atom_site_refinement_flags
_atom_site_occupancy
_atom_site_symmetry_multiplicity
Tb Tb1 0.046508(18) -0.002691(7) 0.159782(15) 0.02642(8) Uani d . 1 1
O O1 -0.0327(3) -0.08517(10) 0.1979(2) 0.0380(7) Uani d . 1 1
O O2 -0.1196(3) -0.01283(11) 0.2169(2) 0.0433(8) Uani d . 1 1
O O3 -0.0956(3) -0.13390(12) 0.3442(3) 0.0525(9) Uani d . 1 1
O O4 0.1664(3) -0.06735(10) 0.1225(2) 0.0345(7) Uani d . 1 1
O O6 0.3286(3) -0.15208(12) 0.1539(3) 0.0552(9) Uani d . 1 1
O O7 0.2552(3) 0.04186(10) 0.1987(2) 0.0356(7) Uani d . 1 1
O O8 0.1174(3) 0.03129(10) 0.0185(2) 0.0328(7) Uani d . 1 1
O O9 0.4080(3) 0.11053(10) 0.1575(2) 0.0420(7) Uani d . 1 1
N N1 0.1196(3) 0.06788(12) 0.3146(3) 0.0328(8) Uani d . 1 1
N N2 0.2183(3) -0.03039(13) 0.3569(3) 0.0324(8) Uani d . 1 1
C C1 -0.1022(4) -0.06115(17) 0.2289(3) 0.0362(10) Uani d . 1 1
C C2 -0.1734(4) -0.09094(17) 0.2798(4) 0.0427(11) Uani d . 1 1
H H2 -0.1920 -0.0677 0.3263 0.051 Uiso calc R 1 1
C C3 -0.3045(5) -0.1141(2) 0.1872(4) 0.0663(16) Uani d . 1 1
H H3A -0.3503 -0.1315 0.2196 0.099 Uiso calc R 1 1
H H3B -0.2848 -0.1383 0.1448 0.099 Uiso calc R 1 1
H H3C -0.3612 -0.0869 0.1385 0.099 Uiso calc R 1 1
C C4 0.0131(5) -0.12456(18) 0.4496(4) 0.0439(12) Uani d . 1 1
C C5 0.0494(5) -0.0768(2) 0.5007(4) 0.0534(13) Uani d . 1 1
H H5 0.0031 -0.0471 0.4625 0.064 Uiso calc R 1 1
C C6 0.1566(5) -0.0739(2) 0.6107(4) 0.0627(15) Uani d . 1 1
H H6 0.1809 -0.0419 0.6464 0.075 Uiso calc R 1 1
C C7 0.2266(6) -0.1169(3) 0.6671(4) 0.0693(17) Uani d . 1 1
H H7 0.2978 -0.1143 0.7408 0.083 Uiso calc R 1 1
C C8 0.1909(6) -0.1642(2) 0.6140(5) 0.0674(16) Uani d . 1 1
H H8 0.2395 -0.1936 0.6517 0.081 Uiso calc R 1 1
C C9 0.0842(5) -0.16841(19) 0.5056(4) 0.0563(14) Uani d . 1 1
H H9 0.0603 -0.2005 0.4703 0.068 Uiso calc R 1 1
C C10 0.1568(4) -0.08626(15) 0.0355(4) 0.0331(10) Uani d . 1 1
C C11 0.2390(4) -0.13420(16) 0.0440(4) 0.0403(11) Uani d . 1 1
H H11 0.1756 -0.1622 0.0022 0.048 Uiso calc R 1 1
C C12 0.3243(5) -0.12405(19) -0.0090(4) 0.0591(14) Uani d . 1 1
H H12A 0.3722 -0.1551 -0.0062 0.089 Uiso calc R 1 1
H H12B 0.3881 -0.0969 0.0313 0.089 Uiso calc R 1 1
H H12C 0.2667 -0.1138 -0.0857 0.089 Uiso calc R 1 1
C C13 0.2775(6) -0.18248(16) 0.2065(4) 0.0499(13) Uani d . 1 1
C C14 0.3778(6) -0.20956(19) 0.2975(5) 0.0693(16) Uani d . 1 1
H H14 0.4675 -0.2080 0.3152 0.083 Uiso calc R 1 1
C C15 0.3408(9) -0.2388(2) 0.3610(5) 0.095(2) Uani d . 1 1
H H15 0.4063 -0.2574 0.4223 0.114 Uiso calc R 1 1
C C16 0.2108(10) -0.2408(3) 0.3352(7) 0.106(3) Uani d . 1 1
H H16 0.1873 -0.2607 0.3786 0.127 Uiso calc R 1 1
C C17 0.1134(7) -0.2138(2) 0.2457(6) 0.0821(19) Uani d . 1 1
H H17 0.0240 -0.2153 0.2288 0.099 Uiso calc R 1 1
C C18 0.1462(6) -0.18462(18) 0.1811(4) 0.0566(14) Uani d . 1 1
H H18 0.0795 -0.1663 0.1201 0.068 Uiso calc R 1 1
C C19 0.2271(4) 0.04761(14) 0.1005(4) 0.0290(9) Uani d . 1 1
C C20 0.3272(4) 0.07338(16) 0.0744(3) 0.0350(10) Uani d . 1 1
H H20 0.2781 0.0902 0.0008 0.042 Uiso calc R 1 1
C C21 0.4238(5) 0.03316(18) 0.0743(4) 0.0519(13) Uani d . 1 1
H H21A 0.4882 0.0498 0.0600 0.078 Uiso calc R 1 1
H H21B 0.3735 0.0079 0.0169 0.078 Uiso calc R 1 1
H H21C 0.4705 0.0163 0.1460 0.078 Uiso calc R 1 1
C C22 0.3444(5) 0.15387(16) 0.1655(4) 0.0421(11) Uani d . 1 1
C C23 0.2139(6) 0.16749(19) 0.0909(5) 0.0788(19) Uani d . 1 1
H H23 0.1596 0.1463 0.0299 0.095 Uiso calc R 1 1
C C24 0.1635(7) 0.2129(2) 0.1072(6) 0.105(2) Uani d . 1 1
H H24 0.0756 0.2228 0.0545 0.126 Uiso calc R 1 1
C C25 0.2377(7) 0.2438(2) 0.1973(6) 0.093(2) Uani d . 1 1
H H25 0.2009 0.2739 0.2075 0.112 Uiso calc R 1 1
C C26 0.3668(7) 0.2296(2) 0.2725(5) 0.0803(18) Uani d . 1 1
H H26 0.4192 0.2503 0.3350 0.096 Uiso calc R 1 1
C C27 0.4214(5) 0.18466(19) 0.2569(4) 0.0612(14) Uani d . 1 1
H H27 0.5102 0.1754 0.3085 0.073 Uiso calc R 1 1
C C28 0.0718(5) 0.11558(16) 0.2958(4) 0.0424(11) Uani d . 1 1
H H28 -0.0033 0.1230 0.2260 0.051 Uiso calc R 1 1
C C29 0.1269(5) 0.15552(17) 0.3740(4) 0.0534(13) Uani d . 1 1
H H29 0.0896 0.1886 0.3566 0.064 Uiso calc R 1 1
C C30 0.2360(5) 0.14519(18) 0.4762(4) 0.0502(13) Uani d . 1 1
H H30 0.2738 0.1713 0.5298 0.060 Uiso calc R 1 1
C C31 0.4063(5) 0.08146(19) 0.6069(4) 0.0457(12) Uani d . 1 1
H H31 0.4490 0.1067 0.6619 0.055 Uiso calc R 1 1
C C32 0.4537(5) 0.03306(19) 0.6286(4) 0.0442(12) Uani d . 1 1
H H32 0.5291 0.0254 0.6980 0.053 Uiso calc R 1 1
C C33 0.4339(4) -0.05845(18) 0.5669(4) 0.0424(11) Uani d . 1 1
H H33 0.5067 -0.0682 0.6360 0.051 Uiso calc R 1 1
C C34 0.3696(4) -0.09424(18) 0.4848(4) 0.0434(12) Uani d . 1 1
H H34 0.3963 -0.1288 0.4978 0.052 Uiso calc R 1 1
C C35 0.2631(4) -0.07870(16) 0.3806(3) 0.0367(11) Uani d . 1 1
H H35 0.2211 -0.1036 0.3247 0.044 Uiso calc R 1 1
C C36 0.2919(4) 0.09550(17) 0.5014(4) 0.0378(11) Uani d . 1 1
C C37 0.2292(4) 0.05749(15) 0.4173(3) 0.0311(10) Uani d . 1 1
C C38 0.2803(4) 0.00542(15) 0.4403(3) 0.0303(9) Uani d . 1 1
C C39 0.3908(4) -0.00710(17) 0.5475(4) 0.0366(10) Uani d . 1 1
O O5 0.0824(3) -0.07015(10) -0.0636(2) 0.0376(7) Uani d . 1 1

loop_
_atom_site_aniso_label
_atom_site_aniso_U_11
_atom_site_aniso_U_22
_atom_site_aniso_U_33
_atom_site_aniso_U_12
_atom_site_aniso_U_13
_atom_site_aniso_U_23
Tb1 0.02532(12) 0.02833(12) 0.02071(12) 0.00011(9) 0.00815(9) 0.00056(10)
O1 0.0371(19) 0.0346(17) 0.0387(19) -0.0005(14) 0.0166(16) 0.0042(14)
O2 0.051(2) 0.0367(19) 0.049(2) -0.0009(14) 0.0305(18) 0.0037(14)
O3 0.055(2) 0.046(2) 0.040(2) -0.0106(17) 0.0126(19) 0.0089(16)
O4 0.0406(19) 0.0335(16) 0.0256(17) 0.0054(13) 0.0142(15) 0.0005(13)
O6 0.049(2) 0.050(2) 0.054(2) 0.0101(16) 0.017(2) 0.0100(17)
O7 0.0324(18) 0.0422(18) 0.0273(17) -0.0068(13) 0.0116(15) -0.0016(14)
O8 0.0284(17) 0.0365(17) 0.0211(16) -0.0065(13) 0.0036(15) -0.0003(13)
O9 0.0315(18) 0.0368(18) 0.048(2) -0.0069(14) 0.0129(16) -0.0010(15)
N1 0.032(2) 0.034(2) 0.030(2) 0.0013(16) 0.0137(19) -0.0011(17)
N2 0.034(2) 0.037(2) 0.022(2) 0.0028(17) 0.0103(18) 0.0033(17)
C1 0.030(3) 0.044(3) 0.023(3) -0.004(2) 0.006(2) 0.004(2)
C2 0.040(3) 0.048(3) 0.037(3) -0.005(2) 0.017(3) 0.010(2)
C3 0.043(3) 0.090(4) 0.050(3) -0.026(3) 0.012(3) 0.017(3)
C4 0.042(3) 0.054(3) 0.036(3) -0.003(2) 0.020(3) 0.012(3)
C5 0.058(3) 0.056(3) 0.046(3) 0.001(3) 0.026(3) -0.002(3)
C6 0.062(4) 0.073(4) 0.046(4) -0.011(3) 0.023(3) -0.020(3)
C7 0.051(4) 0.114(5) 0.041(4) 0.000(4) 0.022(3) 0.013(4)
C8 0.053(4) 0.080(4) 0.062(4) 0.014(3) 0.024(3) 0.035(3)
C9 0.057(4) 0.051(3) 0.051(4) -0.004(3) 0.021(3) 0.012(3)
C10 0.028(3) 0.031(2) 0.033(3) 0.0001(19) 0.010(2) 0.002(2)
C11 0.040(3) 0.037(3) 0.032(3) 0.013(2) 0.009(2) 0.001(2)
C12 0.048(3) 0.067(4) 0.063(4) 0.019(3) 0.030(3) 0.005(3)
C13 0.069(4) 0.027(3) 0.052(3) 0.008(2) 0.031(3) 0.006(2)
C14 0.073(4) 0.041(3) 0.066(4) 0.005(3) 0.015(4) 0.007(3)
C15 0.132(7) 0.062(4) 0.048(4) 0.001(5) 0.015(5) 0.021(3)
C16 0.188(9) 0.059(4) 0.099(6) -0.001(6) 0.093(7) 0.011(4)
C17 0.110(6) 0.048(4) 0.116(6) -0.004(4) 0.078(5) -0.003(4)
C18 0.069(4) 0.043(3) 0.058(4) 0.004(3) 0.032(3) 0.003(3)
C19 0.027(3) 0.024(2) 0.032(3) 0.0024(18) 0.012(2) -0.003(2)
C20 0.030(3) 0.039(3) 0.030(3) -0.002(2) 0.011(2) -0.001(2)
C21 0.046(3) 0.061(3) 0.053(3) 0.000(2) 0.029(3) -0.002(3)
C22 0.036(3) 0.028(2) 0.054(3) 0.000(2) 0.017(3) -0.001(2)
C23 0.053(4) 0.040(3) 0.093(5) 0.011(3) 0.001(4) -0.012(3)
C24 0.074(5) 0.057(4) 0.124(6) 0.017(3) 0.007(4) -0.019(4)
C25 0.092(5) 0.046(4) 0.111(6) 0.015(4) 0.029(5) -0.020(4)
C26 0.084(5) 0.059(4) 0.069(4) -0.012(3) 0.018(4) -0.023(3)
C27 0.055(4) 0.053(3) 0.055(4) -0.002(3) 0.014(3) -0.002(3)
C28 0.046(3) 0.040(3) 0.031(3) 0.005(2) 0.013(2) -0.003(2)
C29 0.065(4) 0.037(3) 0.052(3) 0.005(2) 0.025(3) -0.008(3)
C30 0.055(3) 0.046(3) 0.042(3) -0.011(3) 0.020(3) -0.017(3)
C31 0.043(3) 0.065(3) 0.024(3) -0.019(3) 0.013(2) -0.019(2)
C32 0.041(3) 0.056(3) 0.024(3) -0.006(2) 0.008(2) -0.002(2)
C33 0.037(3) 0.055(3) 0.023(3) 0.001(2) 0.007(2) 0.009(2)
C34 0.046(3) 0.046(3) 0.033(3) 0.016(2) 0.016(3) 0.013(2)
C35 0.042(3) 0.037(3) 0.025(3) -0.001(2) 0.013(2) -0.001(2)
C36 0.038(3) 0.045(3) 0.028(3) -0.011(2) 0.015(2) -0.010(2)
C37 0.030(3) 0.038(2) 0.027(3) -0.005(2) 0.015(2) -0.002(2)
C38 0.029(2) 0.040(2) 0.025(2) -0.002(2) 0.016(2) 0.004(2)
C39 0.029(3) 0.052(3) 0.027(2) -0.002(2) 0.012(2) 0.005(2)
O5 0.0440(19) 0.0365(17) 0.0244(17) 0.0084(14) 0.0116(15) 0.0010(14)

loop_
_atom_type_symbol
_atom_type_description
_atom_type_scat_dispersion_real
_atom_type_scat_dispersion_imag
_atom_type_scat_source
C C 0.0033 0.0016 'International Tables Vol C Tables 4.2.6.8 and 6.1.1.4'
H H 0.0000 0.0000 'International Tables Vol C Tables 4.2.6.8 and 6.1.1.4'
N N 0.0061 0.0033 'International Tables Vol C Tables 4.2.6.8 and 6.1.1.4'
O O 0.0106 0.0060 'International Tables Vol C Tables 4.2.6.8 and 6.1.1.4'
Tb Tb -0.1723 4.1537 'International Tables Vol C Tables 4.2.6.8 and 6.1.1.4'

loop_
_geom_angle_atom_site_label_1
_geom_angle_atom_site_label_2
_geom_angle_atom_site_label_3
_geom_angle_site_symmetry_1
_geom_angle_site_symmetry_3
_geom_angle
O8 Tb1 O5 3 3 73.53(9)
O8 Tb1 O4 3 . 78.03(9)
O5 Tb1 O4 3 . 134.94(9)
O8 Tb1 O2 3 . 88.12(9)
O5 Tb1 O2 3 . 84.17(9)
O4 Tb1 O2 . . 129.28(9)
O8 Tb1 O7 3 . 123.42(9)
O5 Tb1 O7 3 . 90.70(9)
O4 Tb1 O7 . . 76.66(9)
O2 Tb1 O7 . . 145.12(9)
O8 Tb1 O1 3 . 76.59(9)
O5 Tb1 O1 3 . 128.11(9)
O4 Tb1 O1 . . 76.04(9)
O2 Tb1 O1 . . 53.26(9)
O7 Tb1 O1 . . 141.13(9)
O8 Tb1 N2 3 . 145.04(10)
O5 Tb1 N2 3 . 139.61(10)
O4 Tb1 N2 . . 79.43(9)
O2 Tb1 N2 . . 85.83(10)
O7 Tb1 N2 . . 75.96(10)
O1 Tb1 N2 . . 72.25(10)
O8 Tb1 N1 3 . 147.14(10)
O5 Tb1 N1 3 . 75.70(10)
O4 Tb1 N1 . . 133.55(10)
O2 Tb1 N1 . . 77.51(10)
O7 Tb1 N1 . . 67.82(9)
O1 Tb1 N1 . . 115.16(9)
N2 Tb1 N1 . . 63.94(10)
O8 Tb1 O8 3 . 72.87(10)
O5 Tb1 O8 3 . 69.72(9)
O4 Tb1 O8 . . 68.89(8)
O2 Tb1 O8 . . 151.00(10)
O7 Tb1 O8 . . 50.91(8)
O1 Tb1 O8 . . 137.20(9)
N2 Tb1 O8 . . 122.24(9)
N1 Tb1 O8 . . 106.74(9)
O8 Tb1 C1 3 . 83.55(10)
O5 Tb1 C1 3 . 108.06(11)
O4 Tb1 C1 . . 102.55(11)
O2 Tb1 C1 . . 26.86(10)
O7 Tb1 C1 . . 151.27(10)
O1 Tb1 C1 . . 26.56(10)
N2 Tb1 C1 . . 75.69(11)
N1 Tb1 C1 . . 95.31(11)
O8 Tb1 C1 . . 156.04(10)
O8 Tb1 C19 3 . 98.59(11)
O5 Tb1 C19 3 . 79.34(10)
O4 Tb1 C19 . . 71.15(9)
O2 Tb1 C19 . . 159.56(10)
O7 Tb1 C19 . . 25.05(9)
O1 Tb1 C19 . . 147.09(10)
N2 Tb1 C19 . . 98.96(11)
N1 Tb1 C19 . . 86.73(10)
O8 Tb1 C19 . . 25.87(9)
C1 Tb1 C19 . . 172.60(12)
O8 Tb1 Tb1 3 3 38.89(6)
O5 Tb1 Tb1 3 3 66.82(6)
O4 Tb1 Tb1 . 3 69.02(6)
O2 Tb1 Tb1 . 3 123.73(7)
O7 Tb1 Tb1 . 3 84.72(6)
O1 Tb1 Tb1 . 3 110.26(6)
N2 Tb1 Tb1 . 3 146.08(7)
N1 Tb1 Tb1 . 3 132.89(7)
O8 Tb1 Tb1 . 3 33.99(6)
C1 Tb1 Tb1 . 3 122.32(8)
C19 Tb1 Tb1 . 3 59.75(9)
C1 O1 Tb1 . . 90.8(2)
C1 O2 Tb1 . . 92.9(2)
C4 O3 C2 . . 118.1(3)
C10 O4 Tb1 . . 134.8(3)
C13 O6 C11 . . 118.8(4)
C19 O7 Tb1 . . 97.8(2)
C19 O8 Tb1 . 3 162.5(3)
C19 O8 Tb1 . . 89.2(2)
Tb1 O8 Tb1 3 . 107.13(10)
C22 O9 C20 . . 117.5(3)
C28 N1 C37 . . 117.4(4)
C28 N1 Tb1 . . 124.2(3)
C37 N1 Tb1 . . 117.5(2)
C35 N2 C38 . . 117.3(4)
C35 N2 Tb1 . . 121.7(3)
C38 N2 Tb1 . . 120.5(3)
O1 C1 O2 . . 122.2(4)
O1 C1 C2 . . 119.6(4)
O2 C1 C2 . . 118.1(4)
O1 C1 Tb1 . . 62.6(2)
O2 C1 Tb1 . . 60.2(2)
C2 C1 Tb1 . . 173.7(3)
O3 C2 C3 . . 105.1(4)
O3 C2 C1 . . 111.8(4)
C3 C2 C1 . . 109.9(3)
O3 C2 H2 . . 110.0
C3 C2 H2 . . 110.0
C1 C2 H2 . . 110.0
C2 C3 H3A . . 109.5
C2 C3 H3B . . 109.5
H3A C3 H3B . . 109.5
C2 C3 H3C . . 109.5
H3A C3 H3C . . 109.5
H3B C3 H3C . . 109.5
O3 C4 C5 . . 125.2(4)
O3 C4 C9 . . 114.2(4)
C5 C4 C9 . . 120.5(5)
C4 C5 C6 . . 118.7(5)
C4 C5 H5 . . 120.7
C6 C5 H5 . . 120.7
C7 C6 C5 . . 121.4(5)
C7 C6 H6 . . 119.3
C5 C6 H6 . . 119.3
C6 C7 C8 . . 119.3(5)
C6 C7 H7 . . 120.4
C8 C7 H7 . . 120.4
C9 C8 C7 . . 120.7(5)
C9 C8 H8 . . 119.6
C7 C8 H8 . . 119.6
C8 C9 C4 . . 119.5(5)
C8 C9 H9 . . 120.3
C4 C9 H9 . . 120.3
O4 C10 O5 . . 126.8(4)
O4 C10 C11 . . 119.6(4)
O5 C10 C11 . . 113.6(4)
O6 C11 C12 . . 106.5(4)
O6 C11 C10 . . 115.5(3)
C12 C11 C10 . . 110.5(4)
O6 C11 H11 . . 108.1
C12 C11 H11 . . 108.1
C10 C11 H11 . . 108.1
C11 C12 H12A . . 109.5
C11 C12 H12B . . 109.5
H12A C12 H12B . . 109.5
C11 C12 H12C . . 109.5
H12A C12 H12C . . 109.5
H12B C12 H12C . . 109.5
C18 C13 O6 . . 126.5(5)
C18 C13 C14 . . 120.7(5)
O6 C13 C14 . . 112.7(5)
C15 C14 C13 . . 118.2(6)
C15 C14 H14 . . 120.9
C13 C14 H14 . . 120.9
C16 C15 C14 . . 120.6(7)
C16 C15 H15 . . 119.7
C14 C15 H15 . . 119.7
C15 C16 C17 . . 120.5(7)
C15 C16 H16 . . 119.7
C17 C16 H16 . . 119.7
C18 C17 C16 . . 120.4(6)
C18 C17 H17 . . 119.8
C16 C17 H17 . . 119.8
C17 C18 C13 . . 119.5(5)
C17 C18 H18 . . 120.3
C13 C18 H18 . . 120.3
O7 C19 O8 . . 122.1(4)
O7 C19 C20 . . 120.5(4)
O8 C19 C20 . . 117.3(4)
O7 C19 Tb1 . . 57.2(2)
O8 C19 Tb1 . . 64.9(2)
C20 C19 Tb1 . . 177.5(3)
O9 C20 C21 . . 106.7(3)
O9 C20 C19 . . 111.2(3)
C21 C20 C19 . . 109.9(3)
O9 C20 H20 . . 109.7
C21 C20 H20 . . 109.7
C19 C20 H20 . . 109.7
C20 C21 H21A . . 109.5
C20 C21 H21B . . 109.5
H21A C21 H21B . . 109.5
C20 C21 H21C . . 109.5
H21A C21 H21C . . 109.5
H21B C21 H21C . . 109.5
C23 C22 O9 . . 125.1(4)
C23 C22 C27 . . 119.6(5)
O9 C22 C27 . . 115.4(4)
C22 C23 C24 . . 119.1(5)
C22 C23 H23 . . 120.4
C24 C23 H23 . . 120.4
C25 C24 C23 . . 122.2(6)
C25 C24 H24 . . 118.9
C23 C24 H24 . . 118.9
C24 C25 C26 . . 118.5(6)
C24 C25 H25 . . 120.7
C26 C25 H25 . . 120.7
C25 C26 C27 . . 120.6(5)
C25 C26 H26 . . 119.7
C27 C26 H26 . . 119.7
C22 C27 C26 . . 119.9(5)
C22 C27 H27 . . 120.0
C26 C27 H27 . . 120.0
N1 C28 C29 . . 124.0(4)
N1 C28 H28 . . 118.0
C29 C28 H28 . . 118.0
C30 C29 C28 . . 118.6(4)
C30 C29 H29 . . 120.7
C28 C29 H29 . . 120.7
C29 C30 C36 . . 120.3(4)
C29 C30 H30 . . 119.9
C36 C30 H30 . . 119.9
C32 C31 C36 . . 121.7(4)
C32 C31 H31 . . 119.2
C36 C31 H31 . . 119.2
C31 C32 C39 . . 121.2(4)
C31 C32 H32 . . 119.4
C39 C32 H32 . . 119.4
C34 C33 C39 . . 119.9(4)
C34 C33 H33 . . 120.0
C39 C33 H33 . . 120.0
C33 C34 C35 . . 119.2(4)
C33 C34 H34 . . 120.4
C35 C34 H34 . . 120.4
N2 C35 C34 . . 123.6(4)
N2 C35 H35 . . 118.2
C34 C35 H35 . . 118.2
C30 C36 C37 . . 117.2(4)
C30 C36 C31 . . 123.7(4)
C37 C36 C31 . . 119.1(4)
N1 C37 C36 . . 122.6(4)
N1 C37 C38 . . 118.1(4)
C36 C37 C38 . . 119.3(4)
N2 C38 C39 . . 122.5(4)
N2 C38 C37 . . 117.9(4)
C39 C38 C37 . . 119.6(4)
C33 C39 C38 . . 117.4(4)
C33 C39 C32 . . 123.5(4)
C38 C39 C32 . . 119.0(4)
C10 O5 Tb1 . 3 139.8(2)

loop_
_geom_bond_atom_site_label_1
_geom_bond_atom_site_label_2
_geom_bond_site_symmetry_2
_geom_bond_distance
_geom_bond_publ_flag
Tb1 O8 3 2.336(3) y
Tb1 O5 3 2.344(3) y
Tb1 O4 . 2.381(3) y
Tb1 O2 . 2.422(3) y
Tb1 O7 . 2.457(3) y
Tb1 O1 . 2.475(3) y
Tb1 N2 . 2.525(3) y
Tb1 N1 . 2.606(3) y
Tb1 O8 . 2.623(2) y
Tb1 C1 . 2.787(4) ?
Tb1 C19 . 2.896(4) ?
Tb1 Tb1 3 3.9935(4) ?
O1 C1 . 1.246(5) ?
O2 C1 . 1.261(5) ?
O3 C4 . 1.375(5) ?
O3 C2 . 1.418(5) ?
O4 C10 . 1.252(4) ?
O6 C13 . 1.387(5) ?
O6 C11 . 1.412(5) ?
O7 C19 . 1.237(4) ?
O8 C19 . 1.264(4) ?
O8 Tb1 3 2.336(3) ?
O9 C22 . 1.370(5) ?
O9 C20 . 1.421(4) ?
N1 C28 . 1.319(5) ?
N1 C37 . 1.363(5) ?
N2 C35 . 1.325(5) ?
N2 C38 . 1.363(5) ?
C1 C2 . 1.530(5) ?
C2 C3 . 1.517(6) ?
C2 H2 . 0.9800 ?
C3 H3A . 0.9600 ?
C3 H3B . 0.9600 ?
C3 H3C . 0.9600 ?
C4 C5 . 1.377(6) ?
C4 C9 . 1.380(6) ?
C5 C6 . 1.390(6) ?
C5 H5 . 0.9300 ?
C6 C7 . 1.359(7) ?
C6 H6 . 0.9300 ?
C7 C8 . 1.377(7) ?
C7 H7 . 0.9300 ?
C8 C9 . 1.377(6) ?
C8 H8 . 0.9300 ?
C9 H9 . 0.9300 ?
C10 O5 . 1.262(4) ?
C10 C11 . 1.524(5) ?
C11 C12 . 1.516(6) ?
C11 H11 . 0.9800 ?
C12 H12A . 0.9600 ?
C12 H12B . 0.9600 ?
C12 H12C . 0.9600 ?
C13 C18 . 1.363(6) ?
C13 C14 . 1.388(7) ?
C14 C15 . 1.381(8) ?
C14 H14 . 0.9300 ?
C15 C16 . 1.346(9) ?
C15 H15 . 0.9300 ?
C16 C17 . 1.364(8) ?
C16 H16 . 0.9300 ?
C17 C18 . 1.362(7) ?
C17 H17 . 0.9300 ?
C18 H18 . 0.9300 ?
C19 C20 . 1.521(5) ?
C20 C21 . 1.519(5) ?
C20 H20 . 0.9800 ?
C21 H21A . 0.9600 ?
C21 H21B . 0.9600 ?
C21 H21C . 0.9600 ?
C22 C23 . 1.363(6) ?
C22 C27 . 1.371(6) ?
C23 C24 . 1.376(7) ?
C23 H23 . 0.9300 ?
C24 C25 . 1.355(7) ?
C24 H24 . 0.9300 ?
C25 C26 . 1.358(7) ?
C25 H25 . 0.9300 ?
C26 C27 . 1.387(7) ?
C26 H26 . 0.9300 ?
C27 H27 . 0.9300 ?
C28 C29 . 1.393(6) ?
C28 H28 . 0.9300 ?
C29 C30 . 1.356(6) ?
C29 H29 . 0.9300 ?
C30 C36 . 1.397(6) ?
C30 H30 . 0.9300 ?
C31 C32 . 1.334(6) ?
C31 C36 . 1.428(6) ?
C31 H31 . 0.9300 ?
C32 C39 . 1.426(6) ?
C32 H32 . 0.9300 ?
C33 C34 . 1.355(6) ?
C33 C39 . 1.392(6) ?
C33 H33 . 0.9300 ?
C34 C35 . 1.394(5) ?
C34 H34 . 0.9300 ?
C35 H35 . 0.9300 ?
C36 C37 . 1.409(5) ?
C37 C38 . 1.436(5) ?
C38 C39 . 1.414(6) ?
O5 Tb1 3 2.344(3) ?

loop_
_geom_torsion_atom_site_label_1
_geom_torsion_atom_site_label_2
_geom_torsion_atom_site_label_3
_geom_torsion_atom_site_label_4
_geom_torsion_site_symmetry_1
_geom_torsion_site_symmetry_4
_geom_torsion
O8 Tb1 O1 C1 3 . -102.6(2)
O5 Tb1 O1 C1 3 . -46.5(3)
O4 Tb1 O1 C1 . . 176.6(2)
O2 Tb1 O1 C1 . . -4.8(2)
O7 Tb1 O1 C1 . . 130.0(2)
N2 Tb1 O1 C1 . . 93.4(2)
N1 Tb1 O1 C1 . . 44.7(3)
O8 Tb1 O1 C1 . . -148.0(2)
C19 Tb1 O1 C1 . . 172.3(2)
Tb1 Tb1 O1 C1 3 . -122.4(2)
O8 Tb1 O2 C1 3 . 79.4(2)
O5 Tb1 O2 C1 3 . 153.0(3)
O4 Tb1 O2 C1 . . 6.6(3)
O7 Tb1 O2 C1 . . -124.1(2)
O1 Tb1 O2 C1 . . 4.8(2)
N2 Tb1 O2 C1 . . -66.1(2)
N1 Tb1 O2 C1 . . -130.4(3)
O8 Tb1 O2 C1 . . 127.6(3)
C19 Tb1 O2 C1 . . -170.7(3)
Tb1 Tb1 O2 C1 3 . 96.0(2)
O8 Tb1 O4 C10 3 . 26.0(3)
O5 Tb1 O4 C10 3 . -25.6(4)
O2 Tb1 O4 C10 . . 103.5(4)
O7 Tb1 O4 C10 . . -103.0(4)
O1 Tb1 O4 C10 . . 105.0(4)
N2 Tb1 O4 C10 . . 179.1(4)
N1 Tb1 O4 C10 . . -143.5(3)
O8 Tb1 O4 C10 . . -50.1(3)
C1 Tb1 O4 C10 . . 106.5(4)
C19 Tb1 O4 C10 . . -77.5(4)
Tb1 Tb1 O4 C10 3 . -13.6(3)
O8 Tb1 O7 C19 3 . 8.2(3)
O5 Tb1 O7 C19 3 . -62.4(2)
O4 Tb1 O7 C19 . . 73.9(2)
O2 Tb1 O7 C19 . . -143.2(2)
O1 Tb1 O7 C19 . . 120.3(2)
N2 Tb1 O7 C19 . . 156.1(2)
N1 Tb1 O7 C19 . . -136.6(2)
O8 Tb1 O7 C19 . . 0.4(2)
C1 Tb1 O7 C19 . . 165.8(3)
Tb1 Tb1 O7 C19 3 . 4.3(2)
O8 Tb1 O8 C19 3 . -173.6(3)
O5 Tb1 O8 C19 3 . 108.1(2)
O4 Tb1 O8 C19 . . -90.1(2)
O2 Tb1 O8 C19 . . 135.2(2)
O7 Tb1 O8 C19 . . -0.4(2)
O1 Tb1 O8 C19 . . -127.2(2)
N2 Tb1 O8 C19 . . -28.6(2)
N1 Tb1 O8 C19 . . 40.8(2)
C1 Tb1 O8 C19 . . -163.0(3)
Tb1 Tb1 O8 C19 3 . -173.6(3)
O8 Tb1 O8 Tb1 3 3 0.0
O5 Tb1 O8 Tb1 3 3 -78.33(11)
O4 Tb1 O8 Tb1 . 3 83.47(11)
O2 Tb1 O8 Tb1 . 3 -51.2(2)
O7 Tb1 O8 Tb1 . 3 173.19(16)
O1 Tb1 O8 Tb1 . 3 46.38(17)
N2 Tb1 O8 Tb1 . 3 145.04(11)
N1 Tb1 O8 Tb1 . 3 -145.60(11)
C1 Tb1 O8 Tb1 . 3 10.6(3)
C19 Tb1 O8 Tb1 . 3 173.6(3)
O8 Tb1 N1 C28 3 . -21.7(4)
O5 Tb1 N1 C28 3 . -0.8(3)
O4 Tb1 N1 C28 . . 139.0(3)
O2 Tb1 N1 C28 . . -87.9(3)
O7 Tb1 N1 C28 . . 96.0(3)
O1 Tb1 N1 C28 . . -126.5(3)
N2 Tb1 N1 C28 . . -179.3(3)
O8 Tb1 N1 C28 . . 62.5(3)
C1 Tb1 N1 C28 . . -108.1(3)
C19 Tb1 N1 C28 . . 79.0(3)
Tb1 Tb1 N1 C28 3 . 36.9(4)
O8 Tb1 N1 C37 3 . 169.4(2)
O5 Tb1 N1 C37 3 . -169.6(3)
O4 Tb1 N1 C37 . . -29.9(3)
O2 Tb1 N1 C37 . . 103.3(3)
O7 Tb1 N1 C37 . . -72.9(3)
O1 Tb1 N1 C37 . . 64.6(3)
N2 Tb1 N1 C37 . . 11.8(2)
O8 Tb1 N1 C37 . . -106.4(3)
C1 Tb1 N1 C37 . . 83.0(3)
C19 Tb1 N1 C37 . . -89.8(3)
Tb1 Tb1 N1 C37 3 . -131.9(2)
O8 Tb1 N2 C35 3 . 17.8(4)
O5 Tb1 N2 C35 3 . 174.5(3)
O4 Tb1 N2 C35 . . -32.7(3)
O2 Tb1 N2 C35 . . 98.5(3)
O7 Tb1 N2 C35 . . -111.5(3)
O1 Tb1 N2 C35 . . 45.8(3)
N1 Tb1 N2 C35 . . 176.6(3)
O8 Tb1 N2 C35 . . -89.3(3)
C1 Tb1 N2 C35 . . 73.3(3)
C19 Tb1 N2 C35 . . -101.5(3)
Tb1 Tb1 N2 C35 3 . -54.3(4)
O8 Tb1 N2 C38 3 . -170.1(2)
O5 Tb1 N2 C38 3 . -13.5(3)
O4 Tb1 N2 C38 . . 139.3(3)
O2 Tb1 N2 C38 . . -89.4(3)
O7 Tb1 N2 C38 . . 60.6(3)
O1 Tb1 N2 C38 . . -142.1(3)
N1 Tb1 N2 C38 . . -11.3(2)
O8 Tb1 N2 C38 . . 82.8(3)
C1 Tb1 N2 C38 . . -114.7(3)
C19 Tb1 N2 C38 . . 70.6(3)
Tb1 Tb1 N2 C38 3 . 117.8(2)
Tb1 O1 C1 O2 . . 8.8(4)
Tb1 O1 C1 C2 . . -173.3(3)
Tb1 O2 C1 O1 . . -9.0(4)
Tb1 O2 C1 C2 . . 173.1(3)
O8 Tb1 C1 O1 3 . 72.8(2)
O5 Tb1 C1 O1 3 . 143.1(2)
O4 Tb1 C1 O1 . . -3.4(2)
O2 Tb1 C1 O1 . . 171.4(4)
O7 Tb1 C1 O1 . . -88.5(3)
N2 Tb1 C1 O1 . . -78.9(2)
N1 Tb1 C1 O1 . . -140.2(2)
O8 Tb1 C1 O1 . . 62.6(4)
Tb1 Tb1 C1 O1 3 . 69.6(2)
O8 Tb1 C1 O2 3 . -98.6(2)
O5 Tb1 C1 O2 3 . -28.3(3)
O4 Tb1 C1 O2 . . -174.8(2)
O7 Tb1 C1 O2 . . 100.1(3)
O1 Tb1 C1 O2 . . -171.4(4)
N2 Tb1 C1 O2 . . 109.7(3)
N1 Tb1 C1 O2 . . 48.3(3)
O8 Tb1 C1 O2 . . -108.9(3)
Tb1 Tb1 C1 O2 3 . -101.8(2)
C4 O3 C2 C3 . . -163.7(4)
C4 O3 C2 C1 . . 77.1(5)
O1 C1 C2 O3 . . 34.8(5)
O2 C1 C2 O3 . . -147.2(4)
O1 C1 C2 C3 . . -81.4(5)
O2 C1 C2 C3 . . 96.6(5)
C2 O3 C4 C5 . . 3.5(6)
C2 O3 C4 C9 . . -179.0(4)
O3 C4 C5 C6 . . 175.6(4)
C9 C4 C5 C6 . . -1.7(7)
C4 C5 C6 C7 . . 1.0(7)
C5 C6 C7 C8 . . 0.3(8)
C6 C7 C8 C9 . . -1.1(8)
C7 C8 C9 C4 . . 0.5(7)
O3 C4 C9 C8 . . -176.6(4)
C5 C4 C9 C8 . . 0.9(7)
Tb1 O4 C10 O5 . . 9.0(6)
Tb1 O4 C10 C11 . . -170.0(3)
C13 O6 C11 C12 . . -155.5(4)
C13 O6 C11 C10 . . 81.4(5)
O4 C10 C11 O6 . . -3.8(6)
O5 C10 C11 O6 . . 177.1(3)
O4 C10 C11 C12 . . -124.7(4)
O5 C10 C11 C12 . . 56.2(5)
C11 O6 C13 C18 . . -22.1(7)
C11 O6 C13 C14 . . 162.3(4)
C18 C13 C14 C15 . . 0.3(8)
O6 C13 C14 C15 . . 176.2(5)
C13 C14 C15 C16 . . -0.2(10)
C14 C15 C16 C17 . . -0.1(11)
C15 C16 C17 C18 . . 0.2(10)
C16 C17 C18 C13 . . -0.1(8)
O6 C13 C18 C17 . . -175.4(4)
C14 C13 C18 C17 . . -0.1(7)
Tb1 O7 C19 O8 . . -0.8(4)
Tb1 O7 C19 C20 . . -178.8(3)
Tb1 O8 C19 O7 3 . -158.5(6)
Tb1 O8 C19 O7 . . 0.8(4)
Tb1 O8 C19 C20 3 . 19.5(10)
Tb1 O8 C19 C20 . . 178.8(3)
Tb1 O8 C19 Tb1 3 . -159.3(9)
O8 Tb1 C19 O7 3 . -173.1(2)
O5 Tb1 C19 O7 3 . 115.6(2)
O4 Tb1 C19 O7 . . -98.9(2)
O2 Tb1 C19 O7 . . 78.9(4)
O1 Tb1 C19 O7 . . -94.5(3)
N2 Tb1 C19 O7 . . -23.4(2)
N1 Tb1 C19 O7 . . 39.6(2)
O8 Tb1 C19 O7 . . -179.2(4)
Tb1 Tb1 C19 O7 3 . -175.1(2)
O8 Tb1 C19 O8 3 . 6.2(3)
O5 Tb1 C19 O8 3 . -65.1(2)
O4 Tb1 C19 O8 . . 80.3(2)
O2 Tb1 C19 O8 . . -101.9(4)
O7 Tb1 C19 O8 . . 179.2(4)
O1 Tb1 C19 O8 . . 84.7(3)
N2 Tb1 C19 O8 . . 155.8(2)
N1 Tb1 C19 O8 . . -141.2(2)
Tb1 Tb1 C19 O8 3 . 4.13(17)
C22 O9 C20 C21 . . 173.4(3)
C22 O9 C20 C19 . . -66.8(4)
O7 C19 C20 O9 . . -30.5(5)
O8 C19 C20 O9 . . 151.5(3)
O7 C19 C20 C21 . . 87.4(4)
O8 C19 C20 C21 . . -90.6(4)
C20 O9 C22 C23 . . -9.0(7)
C20 O9 C22 C27 . . 170.6(4)
O9 C22 C23 C24 . . -178.2(5)
C27 C22 C23 C24 . . 2.2(9)
C22 C23 C24 C25 . . -2.6(11)
C23 C24 C25 C26 . . 1.4(11)
C24 C25 C26 C27 . . 0.2(10)
C23 C22 C27 C26 . . -0.7(8)
O9 C22 C27 C26 . . 179.7(5)
C25 C26 C27 C22 . . -0.5(9)
C37 N1 C28 C29 . . 0.3(6)
Tb1 N1 C28 C29 . . -168.6(3)
N1 C28 C29 C30 . . -0.2(7)
C28 C29 C30 C36 . . 0.5(7)
C36 C31 C32 C39 . . -0.7(7)
C39 C33 C34 C35 . . 1.7(6)
C38 N2 C35 C34 . . -0.6(6)
Tb1 N2 C35 C34 . . 171.7(3)
C33 C34 C35 N2 . . -1.2(6)
C29 C30 C36 C37 . . -0.7(6)
C29 C30 C36 C31 . . -179.9(4)
C32 C31 C36 C30 . . 177.8(4)
C32 C31 C36 C37 . . -1.4(6)
C28 N1 C37 C36 . . -0.6(5)
Tb1 N1 C37 C36 . . 169.1(3)
C28 N1 C37 C38 . . 178.4(3)
Tb1 N1 C37 C38 . . -12.0(4)
C30 C36 C37 N1 . . 0.8(6)
C31 C36 C37 N1 . . 180.0(4)
C30 C36 C37 C38 . . -178.1(4)
C31 C36 C37 C38 . . 1.1(6)
C35 N2 C38 C39 . . 1.9(5)
Tb1 N2 C38 C39 . . -170.5(3)
C35 N2 C38 C37 . . -177.4(3)
Tb1 N2 C38 C37 . . 10.2(4)
N1 C37 C38 N2 . . 1.6(5)
C36 C37 C38 N2 . . -179.4(3)
N1 C37 C38 C39 . . -177.7(3)
C36 C37 C38 C39 . . 1.3(5)
C34 C33 C39 C38 . . -0.5(6)
C34 C33 C39 C32 . . -179.2(4)
N2 C38 C39 C33 . . -1.3(6)
C37 C38 C39 C33 . . 177.9(3)
N2 C38 C39 C32 . . 177.4(3)
C37 C38 C39 C32 . . -3.3(5)
C31 C32 C39 C33 . . -178.3(4)
C31 C32 C39 C38 . . 3.1(6)
O4 C10 O5 Tb1 . 3 13.8(7)
C11 C10 O5 Tb1 . 3 -167.1(3)
